data_4505242
loop_
_publ_author_name
'Hao, Xiang'
'Siegler, Maxime A.'
'Parkin, Sean'
'Brock, Carolyn Pratt'

_publ_section_title
;
 [M(H2O)2(15-crown-5)](NO3)2:&#x2009; A System Rich in Polymorphic and
 Modulated Phases&#x2020;
;
_journal_issue 6
_journal_name_full 'Crystal Growth &amp; Design'
_journal_page_first 2225
_journal_paper_doi 10.1021/cg050312j
_journal_volume 5
_journal_year 2005
_chemical_formula_moiety '(C10 H24 O7 Mn 2+), 2(N O3 1-)'
_chemical_formula_sum 'C10 H24 Mn N2 O13'
_chemical_formula_weight 435.25
_chemical_name_systematic 'diaqua(15-crown-5)manganese(II) nitrate'
_space_group_IT_number 2
_symmetry_cell_setting triclinic
_symmetry_space_group_name_Hall '-P 1 (1/2*x+1/2*y,1/2*x-1/2*y,-z)'
_symmetry_space_group_name_H-M 'C -1'
_atom_sites_solution_hydrogens geom
_atom_sites_solution_primary direct
_atom_sites_solution_secondary difmap
_audit_creation_method SHELXL-97
_cell_angle_alpha 89.95(3)
_cell_angle_beta 126.05(4)
_cell_angle_gamma 90.05(3)
_cell_formula_units_Z 8
_cell_length_a 14.730(3)
_cell_length_b 28.329(6)
_cell_length_c 10.786(3)
_cell_measurement_reflns_used 8258
_cell_measurement_temperature 294(2)
_cell_measurement_theta_max 27.48
_cell_measurement_theta_min 1.00
_cell_volume 3639(2)
_computing_cell_refinement 'SCALEPACK (Otwinowski & Minor, 1997)'
_computing_data_collection 'COLLECT (Nonius, 1998)'
_computing_data_reduction 'DENZO-SMN (Otwinowski & Minor, 1997)'
_computing_molecular_graphics 'XP in Siemens SHELXTL (Sheldrick, 1994)'
_computing_publication_material
;
SHELX97-2 (Sheldrick, 1997) and local procedures
;
_computing_structure_refinement 'SHELXL-97 (Sheldrick, 1997)'
_computing_structure_solution 'SHELXS-97 (Sheldrick, 1990)'
_diffrn_ambient_temperature 294(2)
_diffrn_detector_area_resol_mean 18
_diffrn_measured_fraction_theta_full 0.998
_diffrn_measured_fraction_theta_max 0.998
_diffrn_measurement_device_type 'Nonius KappaCCD diffractometer'
_diffrn_measurement_method '\w scans at fixed \c = 55\%'
_diffrn_radiation_monochromator graphite
_diffrn_radiation_source 'fine-focus sealed tube'
_diffrn_radiation_type MoK\a
_diffrn_radiation_wavelength 0.71073
_diffrn_reflns_av_R_equivalents 0.0478
_diffrn_reflns_av_sigmaI/netI 0.0726
_diffrn_reflns_limit_h_max 19
_diffrn_reflns_limit_h_min -19
_diffrn_reflns_limit_k_max 36
_diffrn_reflns_limit_k_min -36
_diffrn_reflns_limit_l_max 13
_diffrn_reflns_limit_l_min -13
_diffrn_reflns_number 16482
_diffrn_reflns_theta_full 27.46
_diffrn_reflns_theta_max 27.46
_diffrn_reflns_theta_min 1.85
_diffrn_standards_decay_% <1
_exptl_absorpt_coefficient_mu 0.794
_exptl_absorpt_correction_T_max 0.9248
_exptl_absorpt_correction_T_min 0.8262
_exptl_absorpt_correction_type multi-scan
_exptl_absorpt_process_details 'SCALEPACK (Otwinowski & Minor, 1997)'
_exptl_crystal_colour colourless
_exptl_crystal_density_diffrn 1.589
_exptl_crystal_density_method 'not measured'
_exptl_crystal_description block
_exptl_crystal_F_000 1816
_exptl_crystal_size_max 0.25
_exptl_crystal_size_mid 0.20
_exptl_crystal_size_min 0.10
_refine_diff_density_max 0.339
_refine_diff_density_min -0.282
_refine_diff_density_rms 0.055
_refine_ls_extinction_method none
_refine_ls_goodness_of_fit_ref 0.948
_refine_ls_hydrogen_treatment mixed
_refine_ls_matrix_type full
_refine_ls_number_parameters 495
_refine_ls_number_reflns 8299
_refine_ls_number_restraints 12
_refine_ls_restrained_S_all 0.947
_refine_ls_R_factor_all 0.1099
_refine_ls_R_factor_gt 0.0458
_refine_ls_shift/su_max 0.000
_refine_ls_shift/su_mean 0.000
_refine_ls_structure_factor_coef Fsqd
_refine_ls_weighting_details 'calc w=1/[\s^2^(Fo^2^)+(0.0552P)^2^+0.0000P] where P=(Fo^2^+2Fc^2^)/3'
_refine_ls_weighting_scheme calc
_refine_ls_wR_factor_gt 0.0955
_refine_ls_wR_factor_ref 0.1143
_reflns_number_gt 4696
_reflns_number_total 8299
_reflns_threshold_expression >2\s(I)
_cod_data_source_file cg050312jsi20050701_021824.cif
_cod_data_source_block k03125c
_cod_original_cell_volume 3638.9(19)
_cod_original_sg_symbol_H-M C-1
_cod_database_code 4505242

loop_
_symmetry_equiv_pos_as_xyz
'x, y, z'
'x+1/2, y+1/2, z'
'-x, -y, -z'
'-x+1/2, -y+1/2, -z'

loop_
_atom_site_label
_atom_site_type_symbol
_atom_site_fract_x
_atom_site_fract_y
_atom_site_fract_z
_atom_site_U_iso_or_equiv
_atom_site_adp_type
_atom_site_occupancy
_atom_site_symmetry_multiplicity
_atom_site_calc_flag
_atom_site_refinement_flags
Mn1 Mn 0.49568(4) 0.251168(19) 0.48483(7) 0.04229(18) Uani 1 1 d .
O11 O 0.6829(2) 0.26536(9) 0.6122(3) 0.0517(7) Uani 1 1 d .
O21 O 0.5135(2) 0.30382(9) 0.3450(3) 0.0520(7) Uani 1 1 d .
O31 O 0.3283(2) 0.25545(9) 0.2529(3) 0.0505(7) Uani 1 1 d .
O41 O 0.3693(2) 0.21466(9) 0.5090(3) 0.0570(7) Uani 1 1 d .
O51 O 0.5839(2) 0.21762(9) 0.7078(3) 0.0574(7) Uani 1 1 d .
O61 O 0.4757(3) 0.31270(11) 0.5794(4) 0.0649(9) Uani 1 1 d D
H1W H 0.479(4) 0.3103(17) 0.653(4) 0.097 Uiso 1 1 d D
H2W H 0.441(4) 0.3356(12) 0.543(5) 0.097 Uiso 1 1 d D
O71 O 0.5171(3) 0.18752(12) 0.3985(4) 0.0671(9) Uani 1 1 d D
H3W H 0.566(3) 0.1709(16) 0.453(4) 0.101 Uiso 1 1 d D
H4W H 0.513(4) 0.1880(18) 0.325(3) 0.101 Uiso 1 1 d D
C11 C 0.7026(3) 0.30822(15) 0.5599(5) 0.0662(12) Uani 1 1 d .
H11A H 0.7802 0.3098 0.5956 0.079 Uiso 1 1 calc R
H11B H 0.6868 0.3355 0.5988 0.079 Uiso 1 1 calc R
C21 C 0.6261(3) 0.30757(16) 0.3887(5) 0.0679(13) Uani 1 1 d .
H21A H 0.6347 0.3363 0.3477 0.082 Uiso 1 1 calc R
H21B H 0.6433 0.2809 0.3497 0.082 Uiso 1 1 calc R
C31 C 0.4270(3) 0.30052(15) 0.1842(4) 0.0583(11) Uani 1 1 d .
H31A H 0.4385 0.2730 0.1415 0.070 Uiso 1 1 calc R
H31B H 0.4266 0.3284 0.1318 0.070 Uiso 1 1 calc R
C41 C 0.3183(3) 0.29639(14) 0.1666(5) 0.0572(11) Uani 1 1 d .
H41A H 0.3055 0.3244 0.2060 0.069 Uiso 1 1 calc R
H41B H 0.2561 0.2927 0.0594 0.069 Uiso 1 1 calc R
C51 C 0.2375(3) 0.24868(16) 0.2655(5) 0.0661(12) Uani 1 1 d .
H51A H 0.1674 0.2444 0.1648 0.079 Uiso 1 1 calc R
H51B H 0.2303 0.2759 0.3136 0.079 Uiso 1 1 calc R
C61 C 0.2650(3) 0.20545(16) 0.3617(5) 0.0693(13) Uani 1 1 d .
H61A H 0.2057 0.1990 0.3734 0.083 Uiso 1 1 calc R
H61B H 0.2727 0.1783 0.3138 0.083 Uiso 1 1 calc R
C71 C 0.4166(4) 0.17460(15) 0.6073(5) 0.0674(12) Uani 1 1 d .
H71A H 0.4290 0.1494 0.5580 0.081 Uiso 1 1 calc R
H71B H 0.3663 0.1631 0.6310 0.081 Uiso 1 1 calc R
C81 C 0.5258(4) 0.18997(15) 0.7508(5) 0.0676(13) Uani 1 1 d .
H81A H 0.5122 0.2085 0.8140 0.081 Uiso 1 1 calc R
H81B H 0.5703 0.1626 0.8092 0.081 Uiso 1 1 calc R
C91 C 0.7039(3) 0.21830(15) 0.8067(4) 0.0550(11) Uani 1 1 d .
H91A H 0.7339 0.1916 0.7856 0.066 Uiso 1 1 calc R
H91B H 0.7309 0.2168 0.9132 0.066 Uiso 1 1 calc R
C101 C 0.7395(4) 0.26370(16) 0.7754(4) 0.0627(12) Uani 1 1 d .
H10A H 0.7180 0.2904 0.8091 0.075 Uiso 1 1 calc R
H10B H 0.8203 0.2643 0.8288 0.075 Uiso 1 1 calc R
Mn2 Mn 0.25655(4) 0.498075(18) 0.01935(6) 0.04169(17) Uani 1 1 d .
O12 O 0.0691(2) 0.51315(9) -0.1092(3) 0.0505(6) Uani 1 1 d .
O22 O 0.2403(2) 0.55126(9) 0.1573(3) 0.0542(7) Uani 1 1 d .
O32 O 0.4241(2) 0.50213(9) 0.2498(3) 0.0520(7) Uani 1 1 d .
O42 O 0.3815(2) 0.46092(10) -0.0056(3) 0.0628(8) Uani 1 1 d .
O52 O 0.1667(2) 0.46477(9) -0.2043(3) 0.0538(7) Uani 1 1 d .
O62 O 0.2779(3) 0.55943(12) -0.0750(4) 0.0693(9) Uani 1 1 d D
H5W H 0.261(5) 0.5615(17) -0.158(3) 0.104 Uiso 1 1 d D
H6W H 0.310(4) 0.5823(13) -0.036(5) 0.104 Uiso 1 1 d D
O72 O 0.2342(3) 0.43554(11) 0.1095(4) 0.0687(9) Uani 1 1 d D
H7W H 0.196(4) 0.4163(15) 0.055(4) 0.103 Uiso 1 1 d D
H8W H 0.258(4) 0.4284(16) 0.190(3) 0.103 Uiso 1 1 d D
C12 C 0.0509(4) 0.55583(16) -0.0555(5) 0.0707(13) Uani 1 1 d .
H12A H -0.0263 0.5574 -0.0893 0.085 Uiso 1 1 calc R
H12B H 0.0658 0.5831 -0.0957 0.085 Uiso 1 1 calc R
C22 C 0.1299(4) 0.55543(16) 0.1172(5) 0.0687(13) Uani 1 1 d .
H22A H 0.1226 0.5844 0.1585 0.082 Uiso 1 1 calc R
H22B H 0.1131 0.5290 0.1579 0.082 Uiso 1 1 calc R
C32 C 0.3283(3) 0.54848(14) 0.3188(4) 0.0592(11) Uani 1 1 d .
H32A H 0.3166 0.5216 0.3636 0.071 Uiso 1 1 calc R
H32B H 0.3299 0.5769 0.3702 0.071 Uiso 1 1 calc R
C42 C 0.4360(3) 0.54321(15) 0.3348(5) 0.0589(11) Uani 1 1 d .
H42A H 0.4493 0.5708 0.2943 0.071 Uiso 1 1 calc R
H42B H 0.4987 0.5396 0.4418 0.071 Uiso 1 1 calc R
C52 C 0.5150(3) 0.49428(18) 0.2380(5) 0.0741(14) Uani 1 1 d .
H52A H 0.5845 0.4891 0.3388 0.089 Uiso 1 1 calc R
H52B H 0.5246 0.5214 0.1919 0.089 Uiso 1 1 calc R
C62 C 0.4852(3) 0.45151(19) 0.1395(5) 0.0790(15) Uani 1 1 d .
H62A H 0.5436 0.4450 0.1263 0.095 Uiso 1 1 calc R
H62B H 0.4774 0.4243 0.1871 0.095 Uiso 1 1 calc R
C72 C 0.3320(4) 0.42227(16) -0.1084(5) 0.0714(13) Uani 1 1 d .
H72A H 0.3194 0.3964 -0.0611 0.086 Uiso 1 1 calc R
H72B H 0.3817 0.4113 -0.1336 0.086 Uiso 1 1 calc R
C82 C 0.2242(4) 0.43774(16) -0.2488(5) 0.0661(12) Uani 1 1 d .
H82A H 0.2374 0.4567 -0.3116 0.079 Uiso 1 1 calc R
H82B H 0.1794 0.4105 -0.3081 0.079 Uiso 1 1 calc R
C92 C 0.0477(3) 0.46708(15) -0.3059(4) 0.0584(11) Uani 1 1 d .
H92A H 0.0146 0.4403 -0.2899 0.070 Uiso 1 1 calc R
H92B H 0.0229 0.4667 -0.4116 0.070 Uiso 1 1 calc R
C102 C 0.0137(4) 0.51216(16) -0.2719(4) 0.0627(12) Uani 1 1 d .
H10C H 0.0363 0.5390 -0.3036 0.075 Uiso 1 1 calc R
H10D H -0.0672 0.5132 -0.3260 0.075 Uiso 1 1 calc R
N1 N 0.4452(3) 0.15936(13) 0.0446(4) 0.0522(9) Uani 1 1 d .
O81 O 0.4242(3) 0.14718(13) -0.0790(4) 0.0906(11) Uani 1 1 d .
O91 O 0.4999(3) 0.19446(13) 0.1115(5) 0.1029(12) Uani 1 1 d .
O101 O 0.4070(3) 0.13569(13) 0.1004(4) 0.0870(11) Uani 1 1 d .
N2 N 0.1876(3) 0.58908(13) -0.4358(4) 0.0549(9) Uani 1 1 d .
O82 O 0.1883(3) 0.59985(13) -0.5443(4) 0.0947(12) Uani 1 1 d .
O92 O 0.2328(3) 0.55279(12) -0.3615(4) 0.0818(10) Uani 1 1 d .
O102 O 0.1384(3) 0.61450(13) -0.3995(4) 0.0916(11) Uani 1 1 d .
N3 N 0.5647(3) 0.33940(13) 0.9425(4) 0.0559(9) Uani 1 1 d .
O83 O 0.5676(3) 0.35386(13) 1.0509(4) 0.0856(10) Uani 1 1 d .
O93 O 0.5123(3) 0.30390(13) 0.8693(4) 0.1008(12) Uani 1 1 d .
O103 O 0.6208(3) 0.35971(12) 0.9070(4) 0.0798(10) Uani 1 1 d .
N4 N 0.3057(3) 0.40916(12) 0.4665(4) 0.0541(9) Uani 1 1 d .
O84 O 0.3307(3) 0.39313(12) 0.5885(4) 0.0808(10) Uani 1 1 d .
O94 O 0.2469(3) 0.44386(13) 0.4067(4) 0.1050(13) Uani 1 1 d .
O104 O 0.3457(3) 0.39035(12) 0.4031(3) 0.0740(9) Uani 1 1 d .

loop_
_atom_site_aniso_label
_atom_site_aniso_U_11
_atom_site_aniso_U_22
_atom_site_aniso_U_33
_atom_site_aniso_U_23
_atom_site_aniso_U_13
_atom_site_aniso_U_12
Mn1 0.0388(4) 0.0435(4) 0.0444(4) 0.0065(3) 0.0244(3) 0.0056(3)
O11 0.0465(16) 0.0568(17) 0.0512(17) 0.0040(13) 0.0284(14) -0.0014(13)
O21 0.0458(17) 0.0597(17) 0.0493(17) 0.0118(13) 0.0272(14) 0.0061(13)
O31 0.0422(16) 0.0519(17) 0.0508(17) 0.0090(12) 0.0238(14) 0.0062(12)
O41 0.0535(17) 0.0570(17) 0.0583(17) 0.0037(14) 0.0316(15) -0.0047(14)
O51 0.0454(17) 0.0687(18) 0.0534(16) 0.0188(14) 0.0265(15) 0.0036(13)
O61 0.081(2) 0.059(2) 0.0574(19) 0.0043(15) 0.0424(19) 0.0206(16)
O71 0.078(2) 0.061(2) 0.0551(19) 0.0052(16) 0.0352(19) 0.0267(16)
C11 0.049(3) 0.069(3) 0.072(3) 0.010(2) 0.031(3) -0.010(2)
C21 0.056(3) 0.082(3) 0.068(3) 0.017(2) 0.038(3) -0.002(2)
C31 0.069(3) 0.055(3) 0.052(3) 0.0117(19) 0.036(2) 0.005(2)
C41 0.054(3) 0.054(3) 0.046(2) 0.0070(19) 0.020(2) 0.007(2)
C51 0.043(3) 0.087(3) 0.051(3) 0.003(2) 0.018(2) -0.004(2)
C61 0.053(3) 0.077(3) 0.064(3) 0.003(2) 0.027(3) -0.017(2)
C71 0.069(3) 0.062(3) 0.071(3) 0.007(2) 0.041(3) -0.009(2)
C81 0.076(3) 0.066(3) 0.069(3) 0.021(2) 0.047(3) 0.003(2)
C91 0.050(3) 0.072(3) 0.034(2) 0.009(2) 0.020(2) 0.012(2)
C101 0.048(3) 0.085(3) 0.039(2) 0.000(2) 0.017(2) 0.000(2)
Mn2 0.0376(4) 0.0443(4) 0.0413(4) -0.0016(3) 0.0222(3) 0.0000(3)
O12 0.0419(15) 0.0612(17) 0.0453(16) 0.0027(13) 0.0238(13) 0.0077(13)
O22 0.0506(17) 0.0584(18) 0.0535(17) -0.0061(13) 0.0306(15) -0.0014(14)
O32 0.0424(16) 0.0587(18) 0.0494(16) -0.0101(13) 0.0241(14) -0.0035(13)
O42 0.0492(17) 0.0726(19) 0.0548(17) -0.0101(15) 0.0240(15) 0.0077(14)
O52 0.0426(17) 0.0648(17) 0.0465(15) -0.0074(12) 0.0220(14) 0.0058(13)
O62 0.086(2) 0.067(2) 0.057(2) -0.0057(16) 0.044(2) -0.0245(18)
O72 0.075(2) 0.062(2) 0.0504(17) 0.0071(16) 0.0262(19) -0.0195(17)
C12 0.057(3) 0.074(3) 0.078(3) -0.005(3) 0.038(3) 0.015(2)
C22 0.065(3) 0.077(3) 0.078(3) -0.012(3) 0.050(3) 0.006(2)
C32 0.073(3) 0.054(3) 0.048(2) -0.011(2) 0.034(2) -0.004(2)
C42 0.061(3) 0.058(3) 0.049(2) -0.006(2) 0.027(2) -0.014(2)
C52 0.041(3) 0.107(4) 0.062(3) -0.006(3) 0.023(2) 0.010(2)
C62 0.045(3) 0.112(4) 0.057(3) -0.013(3) 0.017(2) 0.020(3)
C72 0.068(3) 0.077(3) 0.065(3) -0.013(3) 0.037(3) 0.012(3)
C82 0.069(3) 0.069(3) 0.061(3) -0.012(2) 0.038(3) 0.008(2)
C92 0.051(3) 0.068(3) 0.043(2) 0.005(2) 0.020(2) -0.004(2)
C102 0.055(3) 0.073(3) 0.045(2) 0.009(2) 0.021(2) 0.010(2)
N1 0.051(2) 0.047(2) 0.052(2) 0.0044(18) 0.0262(19) 0.0081(17)
O81 0.117(3) 0.094(3) 0.081(2) -0.007(2) 0.070(2) 0.011(2)
O91 0.092(3) 0.072(2) 0.110(3) -0.027(2) 0.040(2) -0.031(2)
O101 0.090(3) 0.102(3) 0.064(2) 0.0163(19) 0.043(2) -0.017(2)
N2 0.055(2) 0.048(2) 0.049(2) -0.0015(18) 0.0235(19) -0.0044(18)
O82 0.114(3) 0.107(3) 0.085(3) 0.015(2) 0.071(3) -0.014(2)
O92 0.100(3) 0.070(2) 0.073(2) 0.0178(18) 0.050(2) 0.033(2)
O102 0.113(3) 0.082(2) 0.075(2) 0.0031(18) 0.052(2) 0.042(2)
N3 0.052(2) 0.056(2) 0.051(2) 0.0109(18) 0.0253(19) 0.0074(19)
O83 0.099(3) 0.103(3) 0.078(2) 0.002(2) 0.065(2) 0.016(2)
O93 0.090(3) 0.067(2) 0.109(3) -0.019(2) 0.039(2) -0.032(2)
O103 0.102(3) 0.078(2) 0.072(2) 0.0030(17) 0.058(2) -0.010(2)
N4 0.048(2) 0.046(2) 0.057(2) 0.0001(18) 0.0241(19) -0.0016(17)
O84 0.099(3) 0.087(2) 0.076(2) 0.0114(19) 0.062(2) 0.0080(19)
O94 0.093(3) 0.079(2) 0.122(3) 0.023(2) 0.051(2) 0.041(2)
O104 0.083(2) 0.086(2) 0.0561(19) -0.0035(17) 0.0426(18) 0.0178(18)

loop_
_atom_type_symbol
_atom_type_description
_atom_type_scat_dispersion_real
_atom_type_scat_dispersion_imag
_atom_type_scat_source
C C 0.0033 0.0016 'International Tables Vol C Tables 4.2.6.8 and 6.1.1.4'
H H 0.0000 0.0000 'International Tables Vol C Tables 4.2.6.8 and 6.1.1.4'
Mn Mn 0.3368 0.7283 'International Tables Vol C Tables 4.2.6.8 and 6.1.1.4'
N N 0.0061 0.0033 'International Tables Vol C Tables 4.2.6.8 and 6.1.1.4'
O O 0.0106 0.0060 'International Tables Vol C Tables 4.2.6.8 and 6.1.1.4'

loop_
_geom_angle_atom_site_label_1
_geom_angle_atom_site_label_2
_geom_angle_atom_site_label_3
_geom_angle
O61 Mn1 O71 177.36(11)
O61 Mn1 O51 89.36(12)
O71 Mn1 O51 88.15(11)
O61 Mn1 O21 83.21(12)
O71 Mn1 O21 99.33(12)
O51 Mn1 O21 143.75(10)
O61 Mn1 O31 96.79(12)
O71 Mn1 O31 84.69(12)
O51 Mn1 O31 143.54(10)
O21 Mn1 O31 72.69(10)
O61 Mn1 O41 87.91(12)
O71 Mn1 O41 90.42(12)
O51 Mn1 O41 70.77(10)
O21 Mn1 O41 143.74(10)
O31 Mn1 O41 73.59(10)
O61 Mn1 O11 91.53(13)
O71 Mn1 O11 88.55(12)
O51 Mn1 O11 71.66(10)
O21 Mn1 O11 73.12(10)
O31 Mn1 O11 143.50(10)
O41 Mn1 O11 142.43(10)
C101 O11 C11 113.7(3)
C101 O11 Mn1 110.9(2)
C11 O11 Mn1 111.3(2)
C31 O21 C21 115.9(3)
C31 O21 Mn1 113.5(2)
C21 O21 Mn1 113.4(2)
C51 O31 C41 115.0(3)
C51 O31 Mn1 111.0(2)
C41 O31 Mn1 112.9(2)
C71 O41 C61 114.4(3)
C71 O41 Mn1 111.8(2)
C61 O41 Mn1 111.7(2)
C81 O51 C91 118.7(3)
C81 O51 Mn1 121.3(2)
C91 O51 Mn1 119.5(2)
Mn1 O61 H1W 119(4)
Mn1 O61 H2W 132(4)
H1W O61 H2W 103(3)
Mn1 O71 H3W 120(4)
Mn1 O71 H4W 120(4)
H3W O71 H4W 106(3)
O11 C11 C21 107.2(3)
O11 C11 H11A 110.3
C21 C11 H11A 110.3
O11 C11 H11B 110.3
C21 C11 H11B 110.3
H11A C11 H11B 108.5
O21 C21 C11 107.0(3)
O21 C21 H21A 110.3
C11 C21 H21A 110.3
O21 C21 H21B 110.3
C11 C21 H21B 110.3
H21A C21 H21B 108.6
O21 C31 C41 106.4(3)
O21 C31 H31A 110.5
C41 C31 H31A 110.5
O21 C31 H31B 110.5
C41 C31 H31B 110.5
H31A C31 H31B 108.6
O31 C41 C31 106.5(3)
O31 C41 H41A 110.4
C31 C41 H41A 110.4
O31 C41 H41B 110.4
C31 C41 H41B 110.4
H41A C41 H41B 108.6
O31 C51 C61 106.7(3)
O31 C51 H51A 110.4
C61 C51 H51A 110.4
O31 C51 H51B 110.4
C61 C51 H51B 110.4
H51A C51 H51B 108.6
O41 C61 C51 107.0(3)
O41 C61 H61A 110.3
C51 C61 H61A 110.3
O41 C61 H61B 110.3
C51 C61 H61B 110.3
H61A C61 H61B 108.6
O41 C71 C81 107.2(3)
O41 C71 H71A 110.3
C81 C71 H71A 110.3
O41 C71 H71B 110.3
C81 C71 H71B 110.3
H71A C71 H71B 108.5
O51 C81 C71 108.0(3)
O51 C81 H81A 110.1
C71 C81 H81A 110.1
O51 C81 H81B 110.1
C71 C81 H81B 110.1
H81A C81 H81B 108.4
O51 C91 C101 106.6(3)
O51 C91 H91A 110.4
C101 C91 H91A 110.4
O51 C91 H91B 110.4
C101 C91 H91B 110.4
H91A C91 H91B 108.6
O11 C101 C91 106.0(3)
O11 C101 H10A 110.5
C91 C101 H10A 110.5
O11 C101 H10B 110.5
C91 C101 H10B 110.5
H10A C101 H10B 108.7
O62 Mn2 O72 178.64(12)
O62 Mn2 O52 89.34(11)
O72 Mn2 O52 89.36(12)
O62 Mn2 O22 82.60(12)
O72 Mn2 O22 98.70(12)
O52 Mn2 O22 143.35(10)
O62 Mn2 O32 96.43(12)
O72 Mn2 O32 84.38(12)
O52 Mn2 O32 143.65(10)
O22 Mn2 O32 72.96(10)
O62 Mn2 O42 87.95(13)
O72 Mn2 O42 91.23(14)
O52 Mn2 O42 70.88(10)
O22 Mn2 O42 143.78(11)
O32 Mn2 O42 73.49(10)
O62 Mn2 O12 91.29(13)
O72 Mn2 O12 88.68(13)
O52 Mn2 O12 71.24(10)
O22 Mn2 O12 73.26(10)
O32 Mn2 O12 143.98(10)
O42 Mn2 O12 142.12(10)
C12 O12 C102 113.8(3)
C12 O12 Mn2 111.1(2)
C102 O12 Mn2 110.7(2)
C22 O22 C32 115.3(3)
C22 O22 Mn2 114.0(2)
C32 O22 Mn2 113.5(2)
C42 O32 C52 114.6(3)
C42 O32 Mn2 113.0(2)
C52 O32 Mn2 111.6(2)
C72 O42 C62 116.0(3)
C72 O42 Mn2 111.8(3)
C62 O42 Mn2 112.1(2)
C82 O52 C92 118.4(3)
C82 O52 Mn2 121.1(2)
C92 O52 Mn2 120.4(2)
Mn2 O62 H5W 125(3)
Mn2 O62 H6W 130(3)
H5W O62 H6W 104(3)
Mn2 O72 H7W 119(4)
Mn2 O72 H8W 131(4)
H7W O72 H8W 109(3)
O12 C12 C22 107.6(3)
O12 C12 H12A 110.2
C22 C12 H12A 110.2
O12 C12 H12B 110.2
C22 C12 H12B 110.2
H12A C12 H12B 108.5
O22 C22 C12 106.8(3)
O22 C22 H22A 110.4
C12 C22 H22A 110.4
O22 C22 H22B 110.4
C12 C22 H22B 110.4
H22A C22 H22B 108.6
O22 C32 C42 106.4(3)
O22 C32 H32A 110.4
C42 C32 H32A 110.4
O22 C32 H32B 110.4
C42 C32 H32B 110.4
H32A C32 H32B 108.6
O32 C42 C32 106.6(3)
O32 C42 H42A 110.4
C32 C42 H42A 110.4
O32 C42 H42B 110.4
C32 C42 H42B 110.4
H42A C42 H42B 108.6
O32 C52 C62 106.8(4)
O32 C52 H52A 110.4
C62 C52 H52A 110.4
O32 C52 H52B 110.4
C62 C52 H52B 110.4
H52A C52 H52B 108.6
O42 C62 C52 107.7(4)
O42 C62 H62A 110.2
C52 C62 H62A 110.2
O42 C62 H62B 110.2
C52 C62 H62B 110.2
H62A C62 H62B 108.5
O42 C72 C82 108.7(4)
O42 C72 H72A 109.9
C82 C72 H72A 109.9
O42 C72 H72B 109.9
C82 C72 H72B 109.9
H72A C72 H72B 108.3
O52 C82 C72 108.0(3)
O52 C82 H82A 110.1
C72 C82 H82A 110.1
O52 C82 H82B 110.1
C72 C82 H82B 110.1
H82A C82 H82B 108.4
O52 C92 C102 106.9(3)
O52 C92 H92A 110.3
C102 C92 H92A 110.3
O52 C92 H92B 110.3
C102 C92 H92B 110.3
H92A C92 H92B 108.6
O12 C102 C92 106.6(3)
O12 C102 H10C 110.4
C92 C102 H10C 110.4
O12 C102 H10D 110.4
C92 C102 H10D 110.4
H10C C102 H10D 108.6
O91 N1 O81 122.1(4)
O91 N1 O101 119.2(4)
O81 N1 O101 118.7(4)
O82 N2 O92 121.8(4)
O82 N2 O102 119.9(4)
O92 N2 O102 118.3(4)
O83 N3 O93 123.2(4)
O83 N3 O103 119.2(4)
O93 N3 O103 117.5(4)
O94 N4 O84 122.7(4)
O94 N4 O104 118.1(4)
O84 N4 O104 119.1(4)

loop_
_geom_bond_atom_site_label_1
_geom_bond_atom_site_label_2
_geom_bond_distance
Mn1 O61 2.127(3)
Mn1 O71 2.137(3)
Mn1 O51 2.167(3)
Mn1 O21 2.243(3)
Mn1 O31 2.257(3)
Mn1 O41 2.274(3)
Mn1 O11 2.279(3)
O11 C101 1.438(4)
O11 C11 1.438(4)
O21 C31 1.428(5)
O21 C21 1.436(5)
O31 C51 1.434(5)
O31 C41 1.438(4)
O41 C71 1.424(5)
O41 C61 1.442(5)
O51 C81 1.424(4)
O51 C91 1.429(4)
O61 H1W 0.77(2)
O61 H2W 0.77(2)
O71 H3W 0.77(2)
O71 H4W 0.76(2)
C11 C21 1.493(6)
C11 H11A 0.9700
C11 H11B 0.9700
C21 H21A 0.9700
C21 H21B 0.9700
C31 C41 1.501(5)
C31 H31A 0.9700
C31 H31B 0.9700
C41 H41A 0.9700
C41 H41B 0.9700
C51 C61 1.499(6)
C51 H51A 0.9700
C51 H51B 0.9700
C61 H61A 0.9700
C61 H61B 0.9700
C71 C81 1.497(6)
C71 H71A 0.9700
C71 H71B 0.9700
C81 H81A 0.9700
C81 H81B 0.9700
C91 C101 1.500(6)
C91 H91A 0.9700
C91 H91B 0.9700
C101 H10A 0.9700
C101 H10B 0.9700
Mn2 O62 2.128(3)
Mn2 O72 2.136(3)
Mn2 O52 2.169(3)
Mn2 O22 2.228(3)
Mn2 O32 2.250(3)
Mn2 O42 2.270(3)
Mn2 O12 2.285(3)
O12 C12 1.433(5)
O12 C102 1.436(4)
O22 C22 1.420(5)
O22 C32 1.437(4)
O32 C42 1.427(5)
O32 C52 1.435(5)
O42 C72 1.418(5)
O42 C62 1.428(5)
O52 C82 1.418(4)
O52 C92 1.420(5)
O62 H5W 0.78(2)
O62 H6W 0.77(2)
O72 H7W 0.75(2)
O72 H8W 0.75(2)
C12 C22 1.508(5)
C12 H12A 0.9700
C12 H12B 0.9700
C22 H22A 0.9700
C22 H22B 0.9700
C32 C42 1.500(5)
C32 H32A 0.9700
C32 H32B 0.9700
C42 H42A 0.9700
C42 H42B 0.9700
C52 C62 1.497(6)
C52 H52A 0.9700
C52 H52B 0.9700
C62 H62A 0.9700
C62 H62B 0.9700
C72 C82 1.475(6)
C72 H72A 0.9700
C72 H72B 0.9700
C82 H82A 0.9700
C82 H82B 0.9700
C92 C102 1.495(6)
C92 H92A 0.9700
C92 H92B 0.9700
C102 H10C 0.9700
C102 H10D 0.9700
N1 O91 1.214(4)
N1 O81 1.228(4)
N1 O101 1.235(4)
N2 O82 1.216(4)
N2 O92 1.231(4)
N2 O102 1.238(4)
N3 O83 1.216(4)
N3 O93 1.231(5)
N3 O103 1.238(4)
N4 O94 1.215(4)
N4 O84 1.225(4)
N4 O104 1.255(4)

loop_
_geom_torsion_atom_site_label_1
_geom_torsion_atom_site_label_2
_geom_torsion_atom_site_label_3
_geom_torsion_atom_site_label_4
_geom_torsion
O61 Mn1 O11 C101 62.9(3)
O71 Mn1 O11 C101 -114.5(3)
O51 Mn1 O11 C101 -26.0(2)
O21 Mn1 O11 C101 145.3(3)
O31 Mn1 O11 C101 166.5(2)
O41 Mn1 O11 C101 -25.7(3)
O61 Mn1 O11 C11 -64.8(3)
O71 Mn1 O11 C11 117.9(3)
O51 Mn1 O11 C11 -153.6(3)
O21 Mn1 O11 C11 17.6(2)
O31 Mn1 O11 C11 38.8(3)
O41 Mn1 O11 C11 -153.3(2)
O61 Mn1 O21 C31 -116.5(3)
O71 Mn1 O21 C31 64.2(3)
O51 Mn1 O21 C31 163.9(2)
O31 Mn1 O21 C31 -17.2(2)
O41 Mn1 O21 C31 -39.5(3)
O11 Mn1 O21 C31 149.8(3)
O61 Mn1 O21 C21 108.5(3)
O71 Mn1 O21 C21 -70.8(3)
O51 Mn1 O21 C21 28.9(3)
O31 Mn1 O21 C21 -152.2(3)
O41 Mn1 O21 C21 -174.5(2)
O11 Mn1 O21 C21 14.8(3)
O61 Mn1 O31 C51 -65.9(3)
O71 Mn1 O31 C51 111.9(3)
O51 Mn1 O31 C51 32.3(3)
O21 Mn1 O31 C51 -146.5(3)
O41 Mn1 O31 C51 19.9(2)
O11 Mn1 O31 C51 -167.7(2)
O61 Mn1 O31 C41 65.0(2)
O71 Mn1 O31 C41 -117.2(2)
O51 Mn1 O31 C41 163.1(2)
O21 Mn1 O31 C41 -15.7(2)
O41 Mn1 O31 C41 150.8(2)
O11 Mn1 O31 C41 -36.9(3)
O61 Mn1 O41 C71 -119.4(3)
O71 Mn1 O41 C71 58.6(3)
O51 Mn1 O41 C71 -29.3(3)
O21 Mn1 O41 C71 165.1(2)
O31 Mn1 O41 C71 142.9(3)
O11 Mn1 O41 C71 -29.6(3)
O61 Mn1 O41 C61 110.9(3)
O71 Mn1 O41 C61 -71.1(3)
O51 Mn1 O41 C61 -159.0(3)
O21 Mn1 O41 C61 35.4(3)
O31 Mn1 O41 C61 13.2(3)
O11 Mn1 O41 C61 -159.3(2)
O61 Mn1 O51 C81 91.4(3)
O71 Mn1 O51 C81 -87.7(3)
O21 Mn1 O51 C81 169.0(2)
O31 Mn1 O51 C81 -9.2(4)
O41 Mn1 O51 C81 3.4(3)
O11 Mn1 O51 C81 -176.8(3)
O61 Mn1 O51 C91 -96.4(3)
O71 Mn1 O51 C91 84.5(3)
O21 Mn1 O51 C91 -18.8(3)
O31 Mn1 O51 C91 163.0(2)
O41 Mn1 O51 C91 175.6(3)
O11 Mn1 O51 C91 -4.5(3)
C101 O11 C11 C21 -172.0(3)
Mn1 O11 C11 C21 -45.9(4)
C31 O21 C21 C11 -177.3(3)
Mn1 O21 C21 C11 -43.4(4)
O11 C11 C21 O21 58.4(4)
C21 O21 C31 C41 179.3(3)
Mn1 O21 C31 C41 45.5(4)
C51 O31 C41 C31 172.8(3)
Mn1 O31 C41 C31 44.0(4)
O21 C31 C41 O31 -57.7(4)
C41 O31 C51 C61 -178.6(3)
Mn1 O31 C51 C61 -48.8(4)
C71 O41 C61 C51 -171.0(3)
Mn1 O41 C61 C51 -42.7(4)
O31 C51 C61 O41 60.4(5)
C61 O41 C71 C81 177.6(3)
Mn1 O41 C71 C81 49.4(4)
C91 O51 C81 C71 -151.2(4)
Mn1 O51 C81 C71 21.1(4)
O41 C71 C81 O51 -44.6(5)
C81 O51 C91 C101 -155.4(3)
Mn1 O51 C91 C101 32.2(4)
C11 O11 C101 C91 176.7(3)
Mn1 O11 C101 C91 50.4(4)
O51 C91 C101 O11 -52.3(4)
O62 Mn2 O12 C12 -65.4(3)
O72 Mn2 O12 C12 116.0(3)
O52 Mn2 O12 C12 -154.3(3)
O22 Mn2 O12 C12 16.5(2)
O32 Mn2 O12 C12 37.4(3)
O42 Mn2 O12 C12 -153.7(2)
O62 Mn2 O12 C102 62.0(3)
O72 Mn2 O12 C102 -116.6(3)
O52 Mn2 O12 C102 -26.8(2)
O22 Mn2 O12 C102 143.9(3)
O32 Mn2 O12 C102 164.8(2)
O42 Mn2 O12 C102 -26.3(3)
O62 Mn2 O22 C22 109.6(3)
O72 Mn2 O22 C22 -70.0(3)
O52 Mn2 O22 C22 30.8(3)
O32 Mn2 O22 C22 -151.3(3)
O42 Mn2 O22 C22 -174.2(2)
O12 Mn2 O22 C22 16.0(2)
O62 Mn2 O22 C32 -115.7(3)
O72 Mn2 O22 C32 64.8(3)
O52 Mn2 O22 C32 165.5(2)
O32 Mn2 O22 C32 -16.6(2)
O42 Mn2 O22 C32 -39.5(3)
O12 Mn2 O22 C32 150.7(3)
O62 Mn2 O32 C42 64.1(2)
O72 Mn2 O32 C42 -117.0(3)
O52 Mn2 O32 C42 161.8(2)
O22 Mn2 O32 C42 -16.1(2)
O42 Mn2 O32 C42 150.0(2)
O12 Mn2 O32 C42 -37.1(3)
O62 Mn2 O32 C52 -66.8(3)
O72 Mn2 O32 C52 112.1(3)
O52 Mn2 O32 C52 30.9(3)
O22 Mn2 O32 C52 -147.0(3)
O42 Mn2 O32 C52 19.2(3)
O12 Mn2 O32 C52 -167.9(2)
O62 Mn2 O42 C72 -117.1(3)
O72 Mn2 O42 C72 61.8(3)
O52 Mn2 O42 C72 -27.1(3)
O22 Mn2 O42 C72 168.4(2)
O32 Mn2 O42 C72 145.6(3)
O12 Mn2 O42 C72 -27.6(3)
O62 Mn2 O42 C62 110.6(3)
O72 Mn2 O42 C62 -70.5(3)
O52 Mn2 O42 C62 -159.4(3)
O22 Mn2 O42 C62 36.1(4)
O32 Mn2 O42 C62 13.3(3)
O12 Mn2 O42 C62 -159.9(3)
O62 Mn2 O52 C82 90.0(3)
O72 Mn2 O52 C82 -89.6(3)
O22 Mn2 O52 C82 166.6(2)
O32 Mn2 O52 C82 -10.0(3)
O42 Mn2 O52 C82 1.9(3)
O12 Mn2 O52 C82 -178.4(3)
O62 Mn2 O52 C92 -94.1(3)
O72 Mn2 O52 C92 86.3(3)
O22 Mn2 O52 C92 -17.5(3)
O32 Mn2 O52 C92 165.9(2)
O42 Mn2 O52 C92 177.9(3)
O12 Mn2 O52 C92 -2.5(2)
C102 O12 C12 C22 -170.0(3)
Mn2 O12 C12 C22 -44.2(4)
C32 O22 C22 C12 -177.8(3)
Mn2 O22 C22 C12 -43.9(4)
O12 C12 C22 O22 57.7(5)
C22 O22 C32 C42 178.8(3)
Mn2 O22 C32 C42 44.6(4)
C52 O32 C42 C32 173.5(3)
Mn2 O32 C42 C32 44.2(3)
O22 C32 C42 O32 -57.2(4)
C42 O32 C52 C62 -177.2(3)
Mn2 O32 C52 C62 -47.2(4)
C72 O42 C62 C52 -172.3(4)
Mn2 O42 C62 C52 -42.1(4)
O32 C52 C62 O42 58.8(5)
C62 O42 C72 C82 177.8(4)
Mn2 O42 C72 C82 47.5(4)
C92 O52 C82 C72 -154.1(4)
Mn2 O52 C82 C72 21.9(4)
O42 C72 C82 O52 -44.1(5)
C82 O52 C92 C102 -154.5(3)
Mn2 O52 C92 C102 29.5(4)
C12 O12 C102 C92 176.3(3)
Mn2 O12 C102 C92 50.3(4)
O52 C92 C102 O12 -50.7(4)
